data_4347294
loop_
_publ_author_name
'Otake, Ken-ichi'
'Otsubo, Kazuya'
'Sugimoto, Kunihisa'
'Fujiwara, Akihiko'
'Kitagawa, Hiroshi'

_publ_section_title
;
 Neutral-Type One-Dimensional Mixed-Valence Halogen-Bridged Platinum Chain
 Complexes with Large Charge-Transfer Band Gaps.
;
_journal_issue 5
_journal_name_full 'Inorganic chemistry'
_journal_page_first 2620
_journal_page_last 2626
_journal_paper_doi 10.1021/acs.inorgchem.5b02980
_journal_volume 55
_journal_year 2016
_chemical_absolute_configuration ad
_chemical_formula_moiety 'C8 H14 Cl N4 Pt'
_chemical_formula_sum 'C8 H14 Cl N4 Pt'
_chemical_formula_weight 396.77
_space_group_crystal_system orthorhombic
_space_group_IT_number 18
_space_group_name_Hall 'P 2 2ab'
_space_group_name_H-M_alt 'P 21 21 2'
_atom_sites_solution_hydrogens geom
_atom_sites_solution_primary direct
_atom_sites_solution_secondary difmap
_cell_angle_alpha 90.0000
_cell_angle_beta 90.0000
_cell_angle_gamma 90.0000
_cell_formula_units_Z 2
_cell_length_a 5.4246(3)
_cell_length_b 10.0714(5)
_cell_length_c 10.7447(6)
_cell_measurement_reflns_used 3994
_cell_measurement_temperature 100(2)
_cell_measurement_theta_max 28.81
_cell_measurement_theta_min 2.77
_cell_volume 587.02(5)
_computing_cell_refinement 'APEX2 (Bruker, 2006)'
_computing_data_collection 'APEX2 (Bruker, 2006)'
_computing_data_reduction 'CrystalStructure 4.2 (Rigaku, 2015)'
_computing_molecular_graphics 'CrystalStructure 4.2'
_computing_publication_material 'CrystalStructure 4.2 (Rigaku, 2015)'
_computing_structure_refinement 'SHELXL Version 2014/3 (Sheldrick, 2008)'
_computing_structure_solution 'SIR2004 (Burla, et al., 2005)'
_diffrn_ambient_temperature 100
_diffrn_measured_fraction_theta_full 0.998
_diffrn_measured_fraction_theta_max 0.998
_diffrn_measurement_device_type 'Bruker APEX-II CCD'
_diffrn_measurement_method 'phi and omega scans'
_diffrn_radiation_monochromator graphite
_diffrn_radiation_source 'sealed tube'
_diffrn_radiation_type 'Mo K\a'
_diffrn_radiation_wavelength 0.71073
_diffrn_reflns_av_R_equivalents 0.0238
_diffrn_reflns_Laue_measured_fraction_full 0.998
_diffrn_reflns_Laue_measured_fraction_max 0.998
_diffrn_reflns_limit_h_max 7
_diffrn_reflns_limit_h_min -7
_diffrn_reflns_limit_k_max 13
_diffrn_reflns_limit_k_min -13
_diffrn_reflns_limit_l_max 14
_diffrn_reflns_limit_l_min -14
_diffrn_reflns_number 6039
_diffrn_reflns_point_group_measured_fraction_full 0.999
_diffrn_reflns_point_group_measured_fraction_max 0.997
_diffrn_reflns_theta_full 25.240
_diffrn_reflns_theta_max 28.806
_diffrn_reflns_theta_min 2.772
_diffrn_standards_number 0
_exptl_absorpt_coefficient_mu 12.101
_exptl_absorpt_correction_T_max 0.793
_exptl_absorpt_correction_T_min 0.184
_exptl_absorpt_correction_type multi-scan
_exptl_absorpt_process_details '(SADABS; Sheldrick, 1996)'
_exptl_crystal_colour yellow
_exptl_crystal_density_diffrn 2.245
_exptl_crystal_density_method 'not measured'
_exptl_crystal_description needle
_exptl_crystal_F_000 370.00
_exptl_crystal_size_max 0.150
_exptl_crystal_size_mid 0.020
_exptl_crystal_size_min 0.020
_refine_diff_density_max 1.17
_refine_diff_density_min -0.51
_refine_ls_abs_structure_details
;
 Flack x determined using 545 quotients [(I+)-(I-)]/[(I+)+(I-)]
 (Parsons, Flack and Wagner, Acta Cryst. B69 (2013) 249-259).
;
_refine_ls_abs_structure_Flack 0.049(13)
_refine_ls_extinction_method none
_refine_ls_goodness_of_fit_ref 1.115
_refine_ls_hydrogen_treatment constr
_refine_ls_number_parameters 69
_refine_ls_number_reflns 1538
_refine_ls_number_restraints 0
_refine_ls_R_factor_all 0.0180
_refine_ls_R_factor_gt 0.0156
_refine_ls_shift/su_max 0.001
_refine_ls_structure_factor_coef Fsqd
_refine_ls_weighting_details 'w = 1/[\s^2^(Fo^2^)+(0.0199P)^2^] where P=(Fo^2^+2Fc^2^)/3'
_refine_ls_weighting_scheme calc
_refine_ls_wR_factor_gt 0.0396
_refine_ls_wR_factor_ref 0.0402
_reflns_Friedel_coverage 0.665
_reflns_Friedel_fraction_full 1.000
_reflns_Friedel_fraction_max 0.995
_reflns_number_gt 1416
_reflns_number_total 1538
_reflns_threshold_expression F^2^>2.0\s(F^2^)
_cod_data_source_file ic5b02980_si_005.cif
_cod_data_source_block complex5
_cod_database_code 4347294
_shelxl_version_number 2014-3

loop_
_space_group_symop_id
_space_group_symop_operation_xyz
1 +X,+Y,+Z
2 -X,-Y,+Z
3 1/2+X,1/2-Y,-Z
4 1/2-X,1/2+Y,-Z

loop_
_atom_site_label
_atom_site_type_symbol
_atom_site_fract_x
_atom_site_fract_y
_atom_site_fract_z
_atom_site_U_iso_or_equiv
_atom_site_adp_type
_atom_site_occupancy
_atom_site_site_symmetry_order
_atom_site_calc_flag
_atom_site_refinement_flags_posn
_atom_site_refinement_flags_adp
_atom_site_refinement_flags_occupancy
Pt1 Pt 0.5000 1.0000 0.99398(2) 0.01946(8) Uani 1 2 d S T P
Cl2 Cl 0.0719(4) 1.0074(4) 1.00117(13) 0.0291(5) Uani 0.5 1 d . . P
N1 N 0.5172(12) 1.2210(3) 1.1947(3) 0.0309(8) Uani 1 1 d . . .
N2 N 0.483(2) 0.8653(3) 0.8478(3) 0.0267(10) Uani 1 1 d . . .
H2A H 0.6301 0.8223 0.8404 0.032 Uiso 1 1 calc R U .
H2B H 0.3643 0.8037 0.8632 0.032 Uiso 1 1 calc R U .
C1 C 0.513(2) 1.1386(4) 1.1229(4) 0.0246(9) Uani 1 1 d . . .
C2 C 0.4265(7) 0.9366(4) 0.7303(4) 0.0287(10) Uani 1 1 d . . .
H2 H 0.2475 0.9604 0.7312 0.034 Uiso 1 1 calc R U .
C3 C 0.4757(15) 0.8535(4) 0.6150(4) 0.0377(12) Uani 1 1 d . . .
H3A H 0.3695 0.7736 0.6160 0.045 Uiso 1 1 calc R U .
H3B H 0.6498 0.8242 0.6145 0.045 Uiso 1 1 calc R U .
C4 C 0.4221(13) 0.9358(8) 0.4982(3) 0.0448(15) Uani 1 1 d . . .
H4A H 0.2448 0.9589 0.4955 0.054 Uiso 1 1 calc R U .
H4B H 0.4611 0.8827 0.4231 0.054 Uiso 1 1 calc R U .

loop_
_atom_site_aniso_label
_atom_site_aniso_U_11
_atom_site_aniso_U_22
_atom_site_aniso_U_33
_atom_site_aniso_U_23
_atom_site_aniso_U_13
_atom_site_aniso_U_12
Pt1 0.01602(11) 0.01919(11) 0.02316(11) 0.000 0.000 0.00018(17)
Cl2 0.0167(9) 0.0404(13) 0.0301(9) -0.001(2) 0.0009(4) 0.0042(19)
N1 0.036(2) 0.0234(17) 0.0330(15) 0.0009(13) -0.001(3) 0.000(3)
N2 0.026(3) 0.0249(17) 0.0286(15) -0.0029(12) 0.005(3) -0.005(3)
C1 0.019(3) 0.0238(18) 0.0311(17) 0.0060(14) -0.001(4) 0.006(3)
C2 0.026(3) 0.034(2) 0.0258(19) -0.0024(17) -0.0018(14) 0.0003(18)
C3 0.041(4) 0.042(2) 0.0299(18) -0.0074(17) 0.002(3) 0.000(3)
C4 0.048(4) 0.060(4) 0.026(3) -0.0089(17) -0.0015(15) 0.006(3)

loop_
_atom_type_symbol
_atom_type_description
_atom_type_scat_dispersion_real
_atom_type_scat_dispersion_imag
_atom_type_scat_source
C C 0.0033 0.0016
;
International Tables for Crystallography
(Vol. C, Tables 4.2.6.8 and 6.1.1.4)
;
N N 0.0061 0.0033
;
International Tables for Crystallography
(Vol. C, Tables 4.2.6.8 and 6.1.1.4)
;
Cl Cl 0.1484 0.1585
;
International Tables for Crystallography
(Vol. C, Tables 4.2.6.8 and 6.1.1.4)
;
Pt Pt -1.7033 8.3905
;
International Tables for Crystallography
(Vol. C, Tables 4.2.6.8 and 6.1.1.4)
;
H H 0.0000 0.0000
;
International Tables for Crystallography
(Vol. C, Table 6.1.1.4)
;

loop_
_geom_angle_atom_site_label_1
_geom_angle_atom_site_label_2
_geom_angle_atom_site_label_3
_geom_angle
_geom_angle_site_symmetry_1
_geom_angle_site_symmetry_3
C1 Pt1 C1 90.5(2) . 2_675
C1 Pt1 N2 93.87(16) . 2_675
C1 Pt1 N2 175.57(14) 2_675 2_675
C1 Pt1 N2 175.57(14) . .
C1 Pt1 N2 93.87(16) 2_675 .
N2 Pt1 N2 81.76(19) 2_675 .
C1 Pt1 Cl2 89.4(4) . .
C1 Pt1 Cl2 88.0(4) 2_675 .
N2 Pt1 Cl2 92.8(3) 2_675 .
N2 Pt1 Cl2 90.1(3) . .
C1 Pt1 Cl2 88.0(4) . 2_675
C1 Pt1 Cl2 89.4(4) 2_675 2_675
N2 Pt1 Cl2 90.1(3) 2_675 2_675
N2 Pt1 Cl2 92.8(3) . 2_675
Cl2 Pt1 Cl2 176.19(7) . 2_675
Cl2 Cl2 Pt1 167.3(7) 2_575 .
C2 N2 Pt1 109.6(3) . .
C2 N2 H2A 109.7 . .
Pt1 N2 H2A 109.7 . .
C2 N2 H2B 109.7 . .
Pt1 N2 H2B 109.7 . .
H2A N2 H2B 108.2 . .
N1 C1 Pt1 178.0(5) . .
N2 C2 C2 107.5(4) . 2_675
N2 C2 C3 113.0(4) . .
C2 C2 C3 112.0(3) 2_675 .
N2 C2 H2 108.1 . .
C2 C2 H2 108.1 2_675 .
C3 C2 H2 108.1 . .
C2 C3 C4 109.7(4) . .
C2 C3 H3A 109.7 . .
C4 C3 H3A 109.7 . .
C2 C3 H3B 109.7 . .
C4 C3 H3B 109.7 . .
H3A C3 H3B 108.2 . .
C3 C4 C4 110.4(5) . 2_675
C3 C4 H4A 109.6 . .
C4 C4 H4A 109.6 2_675 .
C3 C4 H4B 109.6 . .
C4 C4 H4B 109.6 2_675 .
H4A C4 H4B 108.1 . .

loop_
_geom_bond_atom_site_label_1
_geom_bond_atom_site_label_2
_geom_bond_distance
_geom_bond_site_symmetry_2
Pt1 C1 1.968(4) .
Pt1 C1 1.968(4) 2_675
Pt1 N2 2.078(3) 2_675
Pt1 N2 2.078(3) .
Pt1 Cl2 2.325(2) .
Pt1 Cl2 2.325(2) 2_675
Cl2 Cl2 0.794(4) 2_575
N1 C1 1.133(5) .
N2 C2 1.484(5) .
N2 H2A 0.9100 .
N2 H2B 0.9100 .
C2 C2 1.506(8) 2_675
C2 C3 1.518(5) .
C2 H2 1.0000 .
C3 C4 1.532(7) .
C3 H3A 0.9900 .
C3 H3B 0.9900 .
C4 C4 1.545(15) 2_675
C4 H4A 0.9900 .
C4 H4B 0.9900 .

loop_
_geom_torsion_atom_site_label_1
_geom_torsion_atom_site_label_2
_geom_torsion_atom_site_label_3
_geom_torsion_atom_site_label_4
_geom_torsion
_geom_torsion_site_symmetry_1
_geom_torsion_site_symmetry_4
Pt1 N2 C2 C2 41.0(7) . 2_675
Pt1 N2 C2 C3 165.0(5) . .
N2 C2 C3 C4 -177.8(7) . .
C2 C2 C3 C4 -56.3(7) 2_675 .
C2 C3 C4 C4 56.8(8) . 2_675
